data_7205662
loop_
_publ_author_name
'Perman, Jason A.'
'Cairns, Amy J.'
'Wojtas, \/Lukasz'
'Eddaoudi, Mohamed'
'Zaworotko, Michael J.'

_publ_section_title
;
 Cocrystal controlled solid-state synthesis of a rigid tetracarboxylate
 ligand that pillars both square grid and Kagom\'e lattice layers
;
_journal_issue 9
_journal_name_full CrystEngComm
_journal_page_first 3130
_journal_paper_doi 10.1039/c0ce00542h
_journal_volume 13
_journal_year 2011
_chemical_formula_sum 'C44 H28 Cu2 N4 O12'
_chemical_formula_weight 931.78
_chemical_name_systematic
;
?
;
_space_group_IT_number 74
_symmetry_cell_setting orthorhombic
_symmetry_space_group_name_Hall '-I 2b 2'
_symmetry_space_group_name_H-M 'I m m a'
_atom_sites_solution_hydrogens geom
_atom_sites_solution_primary direct
_atom_sites_solution_secondary difmap
_audit_creation_method SHELXL-97
_cell_angle_alpha 90.00
_cell_angle_beta 90.00
_cell_angle_gamma 90.00
_cell_formula_units_Z 4
_cell_length_a 14.981(2)
_cell_length_b 36.371(5)
_cell_length_c 10.922(2)
_cell_measurement_reflns_used 6212
_cell_measurement_temperature 183(2)
_cell_measurement_theta_max 27.3
_cell_measurement_theta_min 2.3
_cell_volume 5951.1(16)
_computing_cell_refinement 'APEX2 (Bruker, 2010); SAINT (Bruker, 2009)'
_computing_data_collection 'SMART APEX (Bruker, 2010)'
_computing_data_reduction 'SAINT (Bruker, 2009);XPREP(Sheldrick,2008)'
_computing_publication_material 'APEX2 (Bruker, 2010)'
_computing_structure_refinement 'SHELXL-97 (Sheldrick, 2008)'
_computing_structure_solution 'SHELXS-97 (Sheldrick, 2008)'
_diffrn_ambient_temperature 183(2)
_diffrn_measured_fraction_theta_full 0.997
_diffrn_measured_fraction_theta_max 0.997
_diffrn_measurement_device_type 'BRUKER SMART APEX CCD'
_diffrn_measurement_method 'omega scans'
_diffrn_radiation_monochromator graphite
_diffrn_radiation_source 'fine-focus sealed tube'
_diffrn_radiation_type MoK\a
_diffrn_radiation_wavelength 0.71073
_diffrn_reflns_av_R_equivalents 0.0433
_diffrn_reflns_av_sigmaI/netI 0.0379
_diffrn_reflns_limit_h_max 18
_diffrn_reflns_limit_h_min -17
_diffrn_reflns_limit_k_max 44
_diffrn_reflns_limit_k_min -20
_diffrn_reflns_limit_l_max 13
_diffrn_reflns_limit_l_min -12
_diffrn_reflns_number 15247
_diffrn_reflns_theta_full 25.47
_diffrn_reflns_theta_max 25.47
_diffrn_reflns_theta_min 1.95
_exptl_absorpt_coefficient_mu 0.763
_exptl_absorpt_correction_T_max 0.9276
_exptl_absorpt_correction_T_min 0.9276
_exptl_absorpt_correction_type multi-scan
_exptl_absorpt_process_details 'SADABS; (Sheldrick, 2008)'
_exptl_crystal_colour green
_exptl_crystal_density_diffrn 1.040
_exptl_crystal_density_method 'not measured'
_exptl_crystal_description plate
_exptl_crystal_F_000 1896
_exptl_crystal_size_max 0.10
_exptl_crystal_size_mid 0.10
_exptl_crystal_size_min 0.10
_platon_squeeze_details
;
;
_refine_diff_density_max 0.580
_refine_diff_density_min -0.461
_refine_diff_density_rms 0.073
_refine_ls_extinction_method none
_refine_ls_goodness_of_fit_ref 1.039
_refine_ls_hydrogen_treatment constr
_refine_ls_matrix_type full
_refine_ls_number_parameters 144
_refine_ls_number_reflns 2922
_refine_ls_number_restraints 0
_refine_ls_restrained_S_all 1.039
_refine_ls_R_factor_all 0.0491
_refine_ls_R_factor_gt 0.0429
_refine_ls_shift/su_max 0.001
_refine_ls_shift/su_mean 0.000
_refine_ls_structure_factor_coef Fsqd
_refine_ls_weighting_details 'calc w=1/[\s^2^(Fo^2^)+(0.0904P)^2^+0.7804P] where P=(Fo^2^+2Fc^2^)/3'
_refine_ls_weighting_scheme calc
_refine_ls_wR_factor_gt 0.1238
_refine_ls_wR_factor_ref 0.1285
_reflns_number_gt 2488
_reflns_number_total 2922
_reflns_threshold_expression >2sigma(I)
_cod_data_source_file c0ce00542h.txt
_cod_data_source_block pj289e
_cod_depositor_comments
;
The following automatic conversions were performed:
'_symmetry_cell_setting' value 'Orthorhombic' changed to 'orthorhombic'
according to '/home/saulius/struct/CIF-dictionaries/cif_core.dic'
dictionary named 'cif_core.dic' version 2.4.1 from 2010-06-29.

Automatic conversion script
Id: cif_fix_enum 1555 2011-01-17 13:19:09Z saulius 
;
_cod_original_sg_symbol_H-M Imma
_cod_database_code 7205662

loop_
_symmetry_equiv_pos_as_xyz
'x, y, z'
'-x, -y+1/2, z'
'-x, y+1/2, -z'
'x, -y, -z'
'x+1/2, y+1/2, z+1/2'
'-x+1/2, -y+1, z+1/2'
'-x+1/2, y+1, -z+1/2'
'x+1/2, -y+1/2, -z+1/2'
'-x, -y, -z'
'x, y-1/2, -z'
'x, -y-1/2, z'
'-x, y, z'
'-x+1/2, -y+1/2, -z+1/2'
'x+1/2, y, -z+1/2'
'x+1/2, -y, z+1/2'
'-x+1/2, y+1/2, z+1/2'

loop_
_atom_site_label
_atom_site_type_symbol
_atom_site_fract_x
_atom_site_fract_y
_atom_site_fract_z
_atom_site_U_iso_or_equiv
_atom_site_adp_type
_atom_site_occupancy
_atom_site_symmetry_multiplicity
_atom_site_calc_flag
_atom_site_refinement_flags
_atom_site_disorder_assembly
_atom_site_disorder_group
Cu1 Cu 1.0000 0.473733(9) 0.08590(3) 0.01812(17) Uani 1 2 d S . .
N1 N 0.7500 0.34650(7) -0.2500 0.0302(6) Uani 1 2 d S . .
O1 O 0.90614(11) 0.49402(4) -0.15409(15) 0.0302(4) Uani 1 1 d . . .
O2 O 0.91021(11) 0.44887(4) -0.01447(15) 0.0309(4) Uani 1 1 d . . .
O3 O 0.6362(2) 0.34674(6) -0.1161(3) 0.0992(12) Uani 1 1 d . . .
C1 C 0.88184(16) 0.46370(7) -0.1108(2) 0.0250(5) Uani 1 1 d . . .
C2 C 0.81278(14) 0.44327(6) -0.1814(2) 0.0251(5) Uani 1 1 d . . .
C3 C 0.81138(16) 0.40494(6) -0.1792(2) 0.0292(5) Uani 1 1 d . . .
H3 H 0.8523 0.3917 -0.1294 0.035 Uiso 1 1 calc R . .
C4 C 0.7500 0.38643(8) -0.2500 0.0279(7) Uani 1 2 d S . .
C5 C 0.7500 0.46214(9) -0.2500 0.0272(7) Uani 1 2 d S . .
H5 H 0.7500 0.4883 -0.2500 0.033 Uiso 1 2 calc SR . .
C6 C 0.6881(2) 0.32928(7) -0.1760(3) 0.0491(8) Uani 1 1 d . . .
C7 C 0.6894(2) 0.28826(7) -0.1758(3) 0.0471(7) Uani 1 1 d . . .
C8 C 0.6337(3) 0.26934(9) -0.1015(5) 0.108(2) Uani 1 1 d . . .
H8 H 0.5943 0.2823 -0.0488 0.130 Uiso 1 1 calc R . .
C9 C 0.7500 0.26957(9) -0.2500 0.0300(8) Uani 1 2 d S . .
N21 N 1.0000 0.43559(8) 0.2363(2) 0.0262(6) Uani 1 2 d S . .
C23 C 1.0000 0.38756(18) 0.4281(5) 0.0800(19) Uani 1 2 d S . .
H23 H 1.0000 0.3709 0.4950 0.096 Uiso 1 2 d SR A .
C21 C 0.9866(5) 0.44679(13) 0.3485(4) 0.0410(14) Uiso 0.50 1 d P A -1
H21 H 0.9770 0.4723 0.3615 0.049 Uiso 0.50 1 calc PR A -1
C22 C 0.9855(5) 0.42426(14) 0.4480(5) 0.0481(15) Uiso 0.50 1 d P A -1
C24 C 1.0179(5) 0.37442(18) 0.3126(6) 0.065(2) Uiso 0.50 1 d P A -1
C25 C 1.0157(4) 0.39969(14) 0.2174(4) 0.0477(15) Uiso 0.50 1 d P A -1
H25 H 1.0255 0.3913 0.1361 0.057 Uiso 0.50 1 calc PR A -1
C26 C 0.9725(6) 0.4382(3) 0.5765(7) 0.090(3) Uiso 0.50 1 d P A -1
H26A H 1.0089 0.4602 0.5890 0.135 Uiso 0.50 1 calc PR A -1
H26B H 0.9906 0.4191 0.6349 0.135 Uiso 0.50 1 calc PR A -1
H26C H 0.9094 0.4442 0.5893 0.135 Uiso 0.50 1 calc PR A -1
C27 C 1.0316(6) 0.3332(2) 0.2839(8) 0.105(3) Uiso 0.50 1 d P A -1
H27A H 1.0941 0.3288 0.2619 0.157 Uiso 0.50 1 calc PR A -1
H27B H 0.9931 0.3261 0.2154 0.157 Uiso 0.50 1 calc PR A -1
H27C H 1.0163 0.3186 0.3562 0.157 Uiso 0.50 1 calc PR A -1

loop_
_atom_site_aniso_label
_atom_site_aniso_U_11
_atom_site_aniso_U_22
_atom_site_aniso_U_33
_atom_site_aniso_U_23
_atom_site_aniso_U_13
_atom_site_aniso_U_12
Cu1 0.0187(2) 0.0151(2) 0.0205(2) 0.00101(14) 0.000 0.000
N1 0.0363(15) 0.0138(13) 0.0404(16) 0.000 -0.0063(13) 0.000
O1 0.0326(9) 0.0234(9) 0.0346(9) 0.0023(7) -0.0112(7) -0.0073(7)
O2 0.0361(9) 0.0237(8) 0.0330(9) 0.0040(7) -0.0141(7) -0.0065(7)
O3 0.124(3) 0.0222(11) 0.151(3) -0.0040(14) 0.089(2) 0.0073(14)
C1 0.0228(11) 0.0200(11) 0.0323(12) -0.0028(10) -0.0024(10) 0.0018(10)
C2 0.0256(12) 0.0200(11) 0.0297(12) -0.0015(10) -0.0053(10) 0.0014(9)
C3 0.0341(13) 0.0201(12) 0.0334(12) -0.0004(10) -0.0122(10) 0.0036(10)
C4 0.0337(17) 0.0119(15) 0.0379(18) 0.000 -0.0044(15) 0.000
C5 0.0301(17) 0.0177(16) 0.0338(17) 0.000 -0.0046(14) 0.000
C6 0.0601(19) 0.0205(14) 0.0665(19) -0.0047(13) 0.0163(16) 0.0027(13)
C7 0.0553(18) 0.0175(13) 0.0686(19) -0.0045(13) 0.0177(15) 0.0016(12)
C8 0.138(4) 0.0254(18) 0.161(5) 0.002(2) 0.106(4) 0.003(2)
C9 0.0358(18) 0.0186(17) 0.0356(17) 0.000 -0.0069(15) 0.000
N21 0.0324(15) 0.0215(14) 0.0247(14) 0.0065(12) 0.000 0.000
C23 0.112(5) 0.079(4) 0.049(3) 0.038(3) 0.000 0.000

loop_
_atom_type_symbol
_atom_type_description
_atom_type_scat_dispersion_real
_atom_type_scat_dispersion_imag
_atom_type_scat_source
C C 0.0033 0.0016 'International Tables Vol C Tables 4.2.6.8 and 6.1.1.4'
H H 0.0000 0.0000 'International Tables Vol C Tables 4.2.6.8 and 6.1.1.4'
N N 0.0061 0.0033 'International Tables Vol C Tables 4.2.6.8 and 6.1.1.4'
O O 0.0106 0.0060 'International Tables Vol C Tables 4.2.6.8 and 6.1.1.4'
Cu Cu 0.3201 1.2651 'International Tables Vol C Tables 4.2.6.8 and 6.1.1.4'

loop_
_geom_angle_atom_site_label_1
_geom_angle_atom_site_label_2
_geom_angle_atom_site_label_3
_geom_angle
_geom_angle_site_symmetry_1
_geom_angle_site_symmetry_3
_geom_angle_publ_flag
O2 Cu1 O2 86.85(10) . 12_755 ?
O2 Cu1 O1 166.98(7) . 9_765 ?
O2 Cu1 O1 89.79(7) 12_755 9_765 ?
O2 Cu1 O1 89.79(7) . 4_565 ?
O2 Cu1 O1 166.98(7) 12_755 4_565 ?
O1 Cu1 O1 90.69(10) 9_765 4_565 ?
O2 Cu1 N21 97.45(7) . . ?
O2 Cu1 N21 97.45(7) 12_755 . ?
O1 Cu1 N21 95.45(7) 9_765 . ?
O1 Cu1 N21 95.45(7) 4_565 . ?
O2 Cu1 Cu1 86.40(5) . 9_765 ?
O2 Cu1 Cu1 86.40(5) 12_755 9_765 ?
O1 Cu1 Cu1 80.83(5) 9_765 9_765 ?
O1 Cu1 Cu1 80.83(5) 4_565 9_765 ?
N21 Cu1 Cu1 174.67(8) . 9_765 ?
C6 N1 C6 126.0(3) . 7_644 ?
C6 N1 C4 116.98(15) . . ?
C6 N1 C4 116.98(15) 7_644 . ?
C1 O1 Cu1 125.90(15) . 9_765 ?
C1 O2 Cu1 120.21(15) . . ?
O1 C1 O2 126.5(2) . . ?
O1 C1 C2 116.5(2) . . ?
O2 C1 C2 117.0(2) . . ?
C5 C2 C3 119.6(2) . . ?
C5 C2 C1 120.3(2) . . ?
C3 C2 C1 120.0(2) . . ?
C4 C3 C2 119.3(2) . . ?
C4 C3 H3 120.4 . . ?
C2 C3 H3 120.4 . . ?
C3 C4 C3 121.5(3) 7_644 . ?
C3 C4 N1 119.26(15) 7_644 . ?
C3 C4 N1 119.26(15) . . ?
C2 C5 C2 120.6(3) . 7_644 ?
C2 C5 H5 119.7 . . ?
C2 C5 H5 119.7 7_644 . ?
O3 C6 N1 121.0(3) . . ?
O3 C6 C7 122.5(3) . . ?
N1 C6 C7 116.5(2) . . ?
C8 C7 C9 120.2(3) . . ?
C8 C7 C6 120.2(3) . . ?
C9 C7 C6 119.6(3) . . ?
C7 C8 C8 120.62(19) . 11_565 ?
C7 C8 H8 119.7 . . ?
C8 C8 H8 119.7 11_565 . ?
C7 C9 C7 121.6(3) 7_644 . ?
C7 C9 C9 119.18(16) 7_644 13_654 ?
C7 C9 C9 119.18(16) . 13_654 ?
C21 N21 C25 114.9(4) 12_755 . ?
C21 N21 C25 118.3(4) . . ?
C21 N21 C25 118.3(4) 12_755 12_755 ?
C21 N21 C25 114.9(4) . 12_755 ?
C21 N21 Cu1 121.0(3) 12_755 . ?
C21 N21 Cu1 121.0(3) . . ?
C25 N21 Cu1 120.7(3) . . ?
C25 N21 Cu1 120.7(3) 12_755 . ?
C22 C23 C24 117.0(5) 12_755 . ?
C22 C23 C24 121.0(5) . . ?
C22 C23 C24 121.0(5) 12_755 12_755 ?
C22 C23 C24 117.0(5) . 12_755 ?
C22 C23 H23 119.9 12_755 . ?
C22 C23 H23 119.9 . . ?
C24 C23 H23 119.0 . . ?
C24 C23 H23 119.0 12_755 . ?
N21 C21 C22 124.3(4) . . ?
N21 C21 H21 117.9 . . ?
C22 C21 H21 117.9 . . ?
C21 C22 C23 117.2(5) . . ?
C21 C22 C26 123.0(5) . . ?
C23 C22 C26 119.8(6) . . ?
C23 C24 C25 116.9(6) . . ?
C23 C24 C27 123.3(6) . . ?
C25 C24 C27 119.6(6) . . ?
N21 C25 C24 122.2(5) . . ?
N21 C25 H25 118.9 . . ?
C24 C25 H25 118.9 . . ?
C22 C26 H26A 109.5 . . ?
C22 C26 H26B 109.5 . . ?
H26A C26 H26B 109.5 . . ?
C22 C26 H26C 109.5 . . ?
H26A C26 H26C 109.5 . . ?
H26B C26 H26C 109.5 . . ?
C24 C27 H27A 109.5 . . ?
C24 C27 H27B 109.5 . . ?
H27A C27 H27B 109.5 . . ?
C24 C27 H27C 109.5 . . ?
H27A C27 H27C 109.5 . . ?
H27B C27 H27C 109.5 . . ?

loop_
_geom_bond_atom_site_label_1
_geom_bond_atom_site_label_2
_geom_bond_distance
_geom_bond_site_symmetry_2
_geom_bond_publ_flag
Cu1 O2 1.9568(15) . ?
Cu1 O2 1.9568(15) 12_755 ?
Cu1 O1 1.9767(15) 9_765 ?
Cu1 O1 1.9767(15) 4_565 ?
Cu1 N21 2.150(3) . ?
Cu1 Cu1 2.6780(7) 9_765 ?
N1 C6 1.380(3) . ?
N1 C6 1.380(3) 7_644 ?
N1 C4 1.453(4) . ?
O1 C1 1.254(3) . ?
O1 Cu1 1.9767(15) 9_765 ?
O2 C1 1.257(3) . ?
O3 C6 1.198(4) . ?
C1 C2 1.489(3) . ?
C2 C5 1.384(3) . ?
C2 C3 1.395(3) . ?
C3 C4 1.377(3) . ?
C3 H3 0.9500 . ?
C4 C3 1.377(3) 7_644 ?
C5 C2 1.385(3) 7_644 ?
C5 H5 0.9500 . ?
C6 C7 1.492(4) . ?
C7 C8 1.351(4) . ?
C7 C9 1.394(3) . ?
C8 C8 1.407(7) 11_565 ?
C8 H8 0.9500 . ?
C9 C7 1.394(3) 7_644 ?
C9 C9 1.424(6) 13_654 ?
N21 C21 1.307(5) 12_755 ?
N21 C21 1.307(5) . ?
N21 C25 1.342(6) . ?
N21 C25 1.342(6) 12_755 ?
C23 C22 1.370(8) 12_755 ?
C23 C22 1.370(8) . ?
C23 C24 1.375(8) . ?
C23 C24 1.375(8) 12_755 ?
C23 H23 0.9493 . ?
C21 C22 1.361(7) . ?
C21 H21 0.9500 . ?
C22 C26 1.504(9) . ?
C24 C25 1.388(8) . ?
C24 C27 1.545(10) . ?
C25 H25 0.9500 . ?
C26 H26A 0.9800 . ?
C26 H26B 0.9800 . ?
C26 H26C 0.9800 . ?
C27 H27A 0.9800 . ?
C27 H27B 0.9800 . ?
C27 H27C 0.9800 . ?

loop_
_geom_torsion_atom_site_label_1
_geom_torsion_atom_site_label_2
_geom_torsion_atom_site_label_3
_geom_torsion_atom_site_label_4
_geom_torsion
_geom_torsion_site_symmetry_1
_geom_torsion_site_symmetry_2
_geom_torsion_site_symmetry_3
_geom_torsion_site_symmetry_4
_geom_torsion_publ_flag
O2 Cu1 O2 C1 -89.30(18) 12_755 . . . ?
O1 Cu1 O2 C1 -14.0(4) 9_765 . . . ?
O1 Cu1 O2 C1 78.12(18) 4_565 . . . ?
N21 Cu1 O2 C1 173.59(18) . . . . ?
Cu1 Cu1 O2 C1 -2.71(17) 9_765 . . . ?
Cu1 O1 C1 O2 2.6(4) 9_765 . . . ?
Cu1 O1 C1 C2 -177.04(14) 9_765 . . . ?
Cu1 O2 C1 O1 1.0(3) . . . . ?
Cu1 O2 C1 C2 -179.28(15) . . . . ?
O1 C1 C2 C5 -30.2(3) . . . . ?
O2 C1 C2 C5 150.1(2) . . . . ?
O1 C1 C2 C3 149.4(2) . . . . ?
O2 C1 C2 C3 -30.3(3) . . . . ?
C5 C2 C3 C4 3.0(3) . . . . ?
C1 C2 C3 C4 -176.64(19) . . . . ?
C2 C3 C4 C3 -1.50(16) . . . 7_644 ?
C2 C3 C4 N1 178.50(16) . . . . ?
C6 N1 C4 C3 -81.1(2) . . . 7_644 ?
C6 N1 C4 C3 98.9(2) 7_644 . . 7_644 ?
C6 N1 C4 C3 98.9(2) . . . . ?
C6 N1 C4 C3 -81.1(2) 7_644 . . . ?
C3 C2 C5 C2 -1.50(16) . . . 7_644 ?
C1 C2 C5 C2 178.1(2) . . . 7_644 ?
C6 N1 C6 O3 -179.0(4) 7_644 . . . ?
C4 N1 C6 O3 1.0(4) . . . . ?
C6 N1 C6 C7 0.6(2) 7_644 . . . ?
C4 N1 C6 C7 -179.4(2) . . . . ?
O3 C6 C7 C8 -3.4(6) . . . . ?
N1 C6 C7 C8 176.9(4) . . . . ?
O3 C6 C7 C9 178.4(3) . . . . ?
N1 C6 C7 C9 -1.3(4) . . . . ?
C9 C7 C8 C8 -2.5(5) . . . 11_565 ?
C6 C7 C8 C8 179.3(2) . . . 11_565 ?
C8 C7 C9 C7 -177.5(4) . . . 7_644 ?
C6 C7 C9 C7 0.7(2) . . . 7_644 ?
C8 C7 C9 C9 2.5(4) . . . 13_654 ?
C6 C7 C9 C9 -179.3(2) . . . 13_654 ?
O2 Cu1 N21 C21 -146.4(4) . . . 12_755 ?
O2 Cu1 N21 C21 125.8(4) 12_755 . . 12_755 ?
O1 Cu1 N21 C21 35.3(4) 9_765 . . 12_755 ?
O1 Cu1 N21 C21 -55.9(4) 4_565 . . 12_755 ?
O2 Cu1 N21 C21 -125.8(4) . . . . ?
O2 Cu1 N21 C21 146.4(4) 12_755 . . . ?
O1 Cu1 N21 C21 55.9(4) 9_765 . . . ?
O1 Cu1 N21 C21 -35.3(4) 4_565 . . . ?
O2 Cu1 N21 C25 55.6(3) . . . . ?
O2 Cu1 N21 C25 -32.2(3) 12_755 . . . ?
O1 Cu1 N21 C25 -122.7(3) 9_765 . . . ?
O1 Cu1 N21 C25 146.1(3) 4_565 . . . ?
O2 Cu1 N21 C25 32.2(3) . . . 12_755 ?
O2 Cu1 N21 C25 -55.6(3) 12_755 . . 12_755 ?
O1 Cu1 N21 C25 -146.1(3) 9_765 . . 12_755 ?
O1 Cu1 N21 C25 122.7(3) 4_565 . . 12_755 ?
C21 N21 C21 C22 -84.8(7) 12_755 . . . ?
C25 N21 C21 C22 -1.5(8) . . . . ?
C25 N21 C21 C22 20.7(8) 12_755 . . . ?
Cu1 N21 C21 C22 179.9(5) . . . . ?
N21 C21 C22 C23 0.4(10) . . . . ?
N21 C21 C22 C26 178.2(7) . . . . ?
C22 C23 C22 C21 84.4(6) 12_755 . . . ?
C24 C23 C22 C21 2.2(8) . . . . ?
C24 C23 C22 C21 -23.2(8) 12_755 . . . ?
C22 C23 C22 C26 -93.4(7) 12_755 . . . ?
C24 C23 C22 C26 -175.7(7) . . . . ?
C24 C23 C22 C26 158.9(7) 12_755 . . . ?
C22 C23 C24 C25 -23.9(8) 12_755 . . . ?
C22 C23 C24 C25 -3.4(9) . . . . ?
C24 C23 C24 C25 82.6(6) 12_755 . . . ?
C22 C23 C24 C27 161.8(7) 12_755 . . . ?
C22 C23 C24 C27 -177.8(7) . . . . ?
C24 C23 C24 C27 -91.8(7) 12_755 . . . ?
C21 N21 C25 C24 19.5(8) 12_755 . . . ?
C21 N21 C25 C24 0.0(8) . . . . ?
C25 N21 C25 C24 -85.3(6) 12_755 . . . ?
Cu1 N21 C25 C24 178.7(5) . . . . ?
C23 C24 C25 N21 2.4(10) . . . . ?
C27 C24 C25 N21 176.9(6) . . . . ?

loop_
_platon_squeeze_void_nr
_platon_squeeze_void_average_x
_platon_squeeze_void_average_y
_platon_squeeze_void_average_z
_platon_squeeze_void_volume
_platon_squeeze_void_count_electrons
_platon_squeeze_void_content
1 0.188 -0.003 -0.003 2435 756 ' '
